data_4318293
loop_
_publ_author_name
'Franco Cecconi'
'Carlo A. Ghilardi'
'Andrea Ienco'
'Palma Mariani'
'Carlo Mealli'
'Stefano Midollini'
'Annabella Orlandini'
'Alberto Vacca'

_publ_contact_author 'Annabella Orlandini'
_publ_contact_author_email orlandin@fi.cnr.it
_publ_section_title
;
 Different Complexation Properties of Some Hydroxy Keto Heterocycles
 toward Beryllium(II) in Aqueous Solutions: Experimental and Theoretical
 Studies
;
_journal_name_full 'Inorganic Chemistry'
_journal_page_first 4006
_journal_page_last 4017
_journal_paper_doi 10.1021/ic025612u
_journal_volume 41
_journal_year 2002
_chemical_compound_source 'synthesis as described'
_chemical_formula_moiety 'C15 H20 Be1 N2 O5'
_chemical_formula_structural 'C15 H20 N2 O5 BE1'
_chemical_formula_sum 'C15 H20 Be N2 O5'
_chemical_formula_weight 317.34
_chemical_name_systematic
;
 ?
;
_space_group_IT_number 41
_symmetry_cell_setting orthorhombic
_symmetry_Int_Tables_number 41
_symmetry_space_group_name_Hall 'C -2ac 2'
_symmetry_space_group_name_H-M 'C 2 c b'
_atom_sites_solution_hydrogens geom
_atom_sites_solution_primary direct
_atom_sites_solution_secondary difmap
_audit_creation_date 2001-10-04T15:14:56-00:00
_audit_creation_method 'WinGX routine CIF_UPDATE'
_cell_angle_alpha 90
_cell_angle_beta 90
_cell_angle_gamma 90
_cell_formula_units_Z 4
_cell_length_a 10.165(9)
_cell_length_b 12.365(9)
_cell_length_c 12.697(6)
_cell_measurement_reflns_used 0
_cell_measurement_temperature 293(2)
_cell_measurement_theta_max 0
_cell_measurement_theta_min 0
_cell_measurement_wavelength 0.71073
_cell_volume 1596(2)
_computing_molecular_graphics 'Ortep-3 for Windows (Farrugia, 1997)'
_computing_publication_material 'WinGX publication routines (Farrugia, 1999)'
_computing_structure_refinement 'SHELXL-97 (Sheldrick, 1997)'
_diffrn_ambient_temperature 293(2)
_diffrn_measured_fraction_theta_full 1
_diffrn_measured_fraction_theta_max 1
_diffrn_radiation_monochromator graphite
_diffrn_radiation_probe x-ray
_diffrn_radiation_type MoK\a
_diffrn_radiation_wavelength 0.71073
_diffrn_reflns_av_R_equivalents 0
_diffrn_reflns_av_unetI/netI 0.0139
_diffrn_reflns_limit_h_max 10
_diffrn_reflns_limit_h_min 0
_diffrn_reflns_limit_k_max 12
_diffrn_reflns_limit_k_min 0
_diffrn_reflns_limit_l_max 13
_diffrn_reflns_limit_l_min 0
_diffrn_reflns_number 530
_diffrn_reflns_theta_full 22.02
_diffrn_reflns_theta_max 22.02
_diffrn_reflns_theta_min 3.05
_exptl_absorpt_coefficient_mu 0.098
_exptl_absorpt_correction_T_max 1.879
_exptl_absorpt_correction_T_min 0.6845
_exptl_absorpt_correction_type refdelf
_exptl_absorpt_process_details
;
        Parkin S,Moezzi B & Hope H, (1995) J. Appl. Cryst. 28, 53-56
        Cubic fit to sin(theta)/lambda - 24 parameters
;
_exptl_crystal_colour white
_exptl_crystal_density_diffrn 1.321
_exptl_crystal_density_method 'not measured'
_exptl_crystal_description prism
_exptl_crystal_F_000 672
_exptl_crystal_size_max 0.45
_exptl_crystal_size_mid 0.35
_exptl_crystal_size_min 0.25
_refine_diff_density_max 0.116
_refine_diff_density_min -0.148
_refine_diff_density_rms 0.037
_refine_ls_abs_structure_details 'Flack H D (1983), Acta Cryst. A39, 876-881'
_refine_ls_abs_structure_Flack 0.1(1)
_refine_ls_extinction_method none
_refine_ls_goodness_of_fit_ref 1.059
_refine_ls_hydrogen_treatment mixed
_refine_ls_matrix_type full
_refine_ls_number_parameters 114
_refine_ls_number_reflns 530
_refine_ls_number_restraints 1
_refine_ls_restrained_S_all 1.057
_refine_ls_R_factor_all 0.0386
_refine_ls_R_factor_gt 0.0358
_refine_ls_shift/su_max 0.294
_refine_ls_shift/su_mean 0.07
_refine_ls_structure_factor_coef Fsqd
_refine_ls_weighting_details 'calc w=1/[\s^2^(Fo^2^)+(0.0730P)^2^+0.6250P] where P=(Fo^2^+2Fc^2^)/3'
_refine_ls_weighting_scheme calc
_refine_ls_wR_factor_gt 0.0924
_refine_ls_wR_factor_ref 0.0947
_reflns_number_gt 509
_reflns_number_total 530
_reflns_threshold_expression >2sigma(I)
_cod_data_source_file ic025612u_s1_2.cif
_cod_data_source_block bemal
_cod_original_sg_symbol_Hall 'C -2bc 2'
_cod_database_code 4318293
_exptl_absorpt_factor_mur 0.047
_exptl_absorpt_correction_t_ave 0.9597

loop_
_symmetry_equiv_pos_as_xyz
'x, y, z'
'x, y+1/2, -z+1/2'
'x, -y, -z'
'x, -y+1/2, z+1/2'
'x+1/2, y+1/2, z'
'x+1/2, y+1, -z+1/2'
'x+1/2, -y+1/2, -z'
'x+1/2, -y+1, z+1/2'

loop_
_atom_site_label
_atom_site_type_symbol
_atom_site_fract_x
_atom_site_fract_y
_atom_site_fract_z
_atom_site_U_iso_or_equiv
_atom_site_adp_type
_atom_site_occupancy
_atom_site_symmetry_multiplicity
_atom_site_calc_flag
_atom_site_refinement_flags
_atom_site_disorder_assembly
_atom_site_disorder_group
Be1 Be 0.8448(7) 0 0.5 0.0386(16) Uani 1 2 d S . .
O1 O 0.7650(3) 0.03036(17) 0.39117(18) 0.0416(7) Uani 1 1 d . . .
O2 O 0.9299(3) 0.10980(16) 0.51214(17) 0.0424(7) Uani 1 1 d . . .
N1 N 0.9369(3) 0.3117(2) 0.3086(2) 0.0421(8) Uani 1 1 d . . .
C1 C 0.8139(4) 0.1210(3) 0.3590(3) 0.0367(9) Uani 1 1 d . . .
C2 C 0.9070(3) 0.1681(2) 0.4253(3) 0.0340(8) Uani 1 1 d . . .
C3 C 0.9670(3) 0.2629(2) 0.4019(3) 0.0382(9) Uani 1 1 d . . .
C4 C 1.0644(5) 0.3144(3) 0.4739(3) 0.0621(14) Uani 1 1 d . . .
C5 C 1.0000(5) 0.4137(3) 0.2773(4) 0.0700(14) Uani 1 1 d . . .
C6 C 0.8475(4) 0.2682(3) 0.2431(4) 0.0549(11) Uani 1 1 d . . .
C7 C 0.7851(4) 0.1752(3) 0.2645(3) 0.0507(10) Uani 1 1 d . . .
O3 O 0.2293(11) 0.0435(10) 0.5108(14) 0.127(4) Uani 0.5 1 d P . .
C8 C 0.1849(16) -0.0260(16) 0.4296(12) 0.104(5) Uani 0.5 1 d P . .
H41 H 1.046 0.4118 0.4833 0.09 Uiso 1 1 d . . .
H42 H 1.1458 0.3086 0.4347 0.09 Uiso 1 1 d . . .
H43 H 1.0688 0.2696 0.5371 0.09 Uiso 1 1 d . . .
H51 H 0.9752 0.445 0.207 0.09 Uiso 1 1 d . . .
H52 H 0.9782 0.4763 0.3417 0.09 Uiso 1 1 d . . .
H53 H 1.0933 0.4217 0.2901 0.09 Uiso 1 1 d . . .
H6 H 0.8284 0.3013 0.1739 0.09 Uiso 1 1 d . . .
H7 H 0.7379 0.1567 0.2192 0.09 Uiso 1 1 d . . .

loop_
_atom_site_aniso_label
_atom_site_aniso_U_11
_atom_site_aniso_U_22
_atom_site_aniso_U_33
_atom_site_aniso_U_23
_atom_site_aniso_U_13
_atom_site_aniso_U_12
Be1 0.045(4) 0.035(3) 0.037(4) -0.002(3) 0 0
O1 0.0520(15) 0.0343(12) 0.0386(14) 0.0030(11) -0.0059(12) -0.0082(11)
O2 0.0586(15) 0.0368(12) 0.0316(13) 0.0063(10) -0.0094(13) -0.0082(12)
N1 0.0513(18) 0.0359(14) 0.0391(19) 0.0084(13) -0.0039(16) -0.0014(14)
C1 0.045(2) 0.0338(17) 0.0315(19) 0.0007(15) 0.0022(18) -0.0005(15)
C2 0.041(2) 0.0311(16) 0.0302(18) 0.0011(14) -0.0022(16) 0.0017(16)
C3 0.045(2) 0.0366(17) 0.0331(19) 0.0014(15) -0.0029(16) -0.0051(17)
C4 0.079(4) 0.056(2) 0.051(3) 0.008(2) -0.015(2) -0.025(2)
C5 0.088(3) 0.052(2) 0.070(3) 0.028(2) -0.017(3) -0.029(2)
C6 0.066(3) 0.052(2) 0.047(2) 0.020(2) -0.009(2) -0.004(2)
C7 0.058(2) 0.0556(19) 0.039(2) 0.0043(18) -0.016(2) -0.009(2)
O3 0.107(7) 0.137(9) 0.137(10) -0.003(11) 0.007(9) -0.056(6)
C8 0.079(9) 0.160(15) 0.072(10) 0.011(10) 0.016(7) -0.012(10)

loop_
_atom_type_symbol
_atom_type_description
_atom_type_scat_dispersion_real
_atom_type_scat_dispersion_imag
_atom_type_scat_source
C C 0.0033 0.0016 'International Tables Vol C Tables 4.2.6.8 and 6.1.1.4'
H H 0 0 'International Tables Vol C Tables 4.2.6.8 and 6.1.1.4'
Be Be 0.0005 0.0002 'International Tables Vol C Tables 4.2.6.8 and 6.1.1.4'
N N 0.0061 0.0033 'International Tables Vol C Tables 4.2.6.8 and 6.1.1.4'
O O 0.0106 0.006 'International Tables Vol C Tables 4.2.6.8 and 6.1.1.4'

loop_
_geom_angle_atom_site_label_1
_geom_angle_atom_site_label_2
_geom_angle_atom_site_label_3
_geom_angle
_geom_angle_site_symmetry_1
_geom_angle_site_symmetry_3
_geom_angle_publ_flag
O2 Be1 O2 115.3(5) . 3_556 ?
O2 Be1 O1 112.04(12) . 3_556 ?
O2 Be1 O1 98.76(11) 3_556 3_556 ?
O2 Be1 O1 98.76(11) . . ?
O2 Be1 O1 112.04(12) 3_556 . ?
O1 Be1 O1 120.9(5) 3_556 . ?
O2 Be1 C1 122.17(18) . 3_556 ?
O2 Be1 C1 67.07(12) 3_556 3_556 ?
O1 Be1 C1 31.86(12) 3_556 3_556 ?
O1 Be1 C1 135.9(3) . 3_556 ?
O2 Be1 C1 67.07(12) . . ?
O2 Be1 C1 122.17(18) 3_556 . ?
O1 Be1 C1 135.9(3) 3_556 . ?
O1 Be1 C1 31.86(12) . . ?
C1 Be1 C1 164.7(4) 3_556 . ?
O2 Be1 C2 123.7(3) . 3_556 ?
O2 Be1 C2 32.79(12) 3_556 3_556 ?
O1 Be1 C2 66.15(12) 3_556 3_556 ?
O1 Be1 C2 131.86(14) . 3_556 ?
C1 Be1 C2 34.33(12) 3_556 3_556 ?
C1 Be1 C2 153.77(15) . 3_556 ?
O2 Be1 C2 32.79(12) . . ?
O2 Be1 C2 123.7(3) 3_556 . ?
O1 Be1 C2 131.86(14) 3_556 . ?
O1 Be1 C2 66.15(12) . . ?
C1 Be1 C2 153.77(16) 3_556 . ?
C1 Be1 C2 34.33(12) . . ?
C2 Be1 C2 149.1(4) 3_556 . ?
C1 O1 Be1 105.9(2) . . ?
C2 O2 Be1 106.3(2) . . ?
C6 N1 C3 120.8(3) . . ?
C6 N1 C5 118.1(3) . . ?
C3 N1 C5 121.1(3) . . ?
O1 C1 C2 115.6(3) . . ?
O1 C1 C7 127.1(3) . . ?
C2 C1 C7 117.3(3) . . ?
O1 C1 Be1 42.24(19) . . ?
C2 C1 Be1 73.4(2) . . ?
C7 C1 Be1 168.6(3) . . ?
O2 C2 C3 124.7(3) . . ?
O2 C2 C1 113.0(3) . . ?
C3 C2 C1 122.3(3) . . ?
O2 C2 Be1 40.91(16) . . ?
C3 C2 Be1 165.2(3) . . ?
C1 C2 Be1 72.2(2) . . ?
C2 C3 N1 118.2(3) . . ?
C2 C3 C4 122.3(3) . . ?
N1 C3 C4 119.6(3) . . ?
C7 C6 N1 122.5(4) . . ?
C6 C7 C1 118.9(4) . . ?
C8 O3 O3 89(2) 3_556 3_556 ?
C8 O3 C8 107.7(17) 3_556 . ?
O3 O3 C8 39.9(9) 3_556 . ?
O3 C8 O3 51.6(17) 3_556 . ?
O3 C8 C8 45.3(11) 3_556 3_556 ?
O3 C8 C8 27.1(7) . 3_556 ?

loop_
_geom_bond_atom_site_label_1
_geom_bond_atom_site_label_2
_geom_bond_distance
_geom_bond_site_symmetry_2
_geom_bond_publ_flag
Be1 O2 1.617(4) . ?
Be1 O2 1.617(4) 3_556 ?
Be1 O1 1.646(4) 3_556 ?
Be1 O1 1.646(4) . ?
Be1 C1 2.355(3) 3_556 ?
Be1 C1 2.355(3) . ?
Be1 C2 2.370(4) 3_556 ?
Be1 C2 2.370(4) . ?
O1 C1 1.292(4) . ?
O2 C2 1.337(4) . ?
N1 C6 1.344(5) . ?
N1 C3 1.364(5) . ?
N1 C5 1.470(5) . ?
C1 C2 1.395(5) . ?
C1 C7 1.404(5) . ?
C2 C3 1.355(5) . ?
C3 C4 1.490(6) . ?
C6 C7 1.342(5) . ?
O3 C8 0.908(16) 3_556 ?
O3 O3 1.11(2) 3_556 ?
O3 C8 1.416(19) . ?
C8 O3 0.908(16) 3_556 ?
C8 C8 1.90(3) 3_556 ?
